data_7043444
loop_
_publ_author_name
'Czerwi\'nska, Katarzyna Anna'
'Machura, Barbara'
'Kula, S\/lawomir'
'Krompiec, Stanislaw'
'Erfurt, Karol'
'Rodrigues, Catarina'
'Fernandes, Alexandra'
'Shul'pina, Lidia S.'
'Ikonnikov, Nikolay S.'
'Shul'pin, Georgiy B.'

_publ_section_title
;
 Copper(II) complexes of functionalized
 2,2&#x2032;:6&#x2032;,2&#x2032;&#x2032;-terpyridines and
 2,6-di(thiazol-2-yl)pyridine. Structure, spectroscopy, cytotoxicity and
 catalytic activity
;
_journal_name_full 'Dalton Trans.'
_journal_paper_doi 10.1039/C7DT01244F
_journal_year 2017
_chemical_formula_moiety 'C15 H9 Cl2 Cu N3 O S2'
_chemical_formula_sum 'C15 H9 Cl2 Cu N3 O S2'
_chemical_formula_weight 445.81
_space_group_crystal_system triclinic
_space_group_IT_number 2
_space_group_name_Hall '-P 1'
_space_group_name_H-M_alt 'P -1'
_symmetry_space_group_name_Hall '-P 1'
_symmetry_space_group_name_H-M 'P -1'
_atom_sites_solution_hydrogens geom
_audit_creation_method SHELXL-2014/6
_audit_update_record
;
2017-03-24 deposited with the CCDC.
2017-06-23 downloaded from the CCDC.
;
_cell_angle_alpha 116.387(6)
_cell_angle_beta 95.253(5)
_cell_angle_gamma 90.856(4)
_cell_formula_units_Z 2
_cell_length_a 7.8472(4)
_cell_length_b 10.3540(6)
_cell_length_c 11.2776(7)
_cell_measurement_reflns_used 2777
_cell_measurement_temperature 295(2)
_cell_measurement_theta_max 29.2140
_cell_measurement_theta_min 4.0630
_cell_volume 815.80(9)
_computing_cell_refinement 'CrysAlis CCD v. 1.163 (UNIL IC & KUMA 2000)'
_computing_data_collection 'CrysAlis CCD v. 1.163 (UNIL IC & KUMA 2000)'
_computing_data_reduction 'CrysAlis CCD v. 1.163 (UNIL IC & KUMA 2000)'
_computing_molecular_graphics 'Mercury (Macrae, J.Appl.Cryst. 41 (2008) 466-470'
_computing_publication_material 'Olex2 (Dolomanov et al., 2009)'
_computing_structure_refinement 'SHELXL-2014/6 (Sheldrick, 2014)'
_computing_structure_solution 'SHELXS-97 (Sheldrick, 1990)'
_diffrn_ambient_temperature 295(2)
_diffrn_measured_fraction_theta_full 0.975
_diffrn_measured_fraction_theta_max 0.997
_diffrn_measurement_device_type 'Oxford Diffraction Gemini A Ultra'
_diffrn_radiation_type MoK\a
_diffrn_radiation_wavelength 0.71073
_diffrn_reflns_av_R_equivalents 0.0356
_diffrn_reflns_av_unetI/netI 0.0488
_diffrn_reflns_Laue_measured_fraction_full 0.975
_diffrn_reflns_Laue_measured_fraction_max 0.997
_diffrn_reflns_limit_h_max 9
_diffrn_reflns_limit_h_min -9
_diffrn_reflns_limit_k_max 11
_diffrn_reflns_limit_k_min -12
_diffrn_reflns_limit_l_max 13
_diffrn_reflns_limit_l_min -13
_diffrn_reflns_number 6826
_diffrn_reflns_point_group_measured_fraction_full 0.975
_diffrn_reflns_point_group_measured_fraction_max 0.997
_diffrn_reflns_theta_full 25.242
_diffrn_reflns_theta_max 25.049
_diffrn_reflns_theta_min 3.367
_exptl_absorpt_coefficient_mu 1.929
_exptl_absorpt_correction_T_max 1.00000
_exptl_absorpt_correction_T_min 0.13379
_exptl_absorpt_correction_type multi-scan
_exptl_absorpt_process_details 'Blessing, Acta Cryst. A51 (1995) 33-38'
_exptl_crystal_colour green
_exptl_crystal_density_diffrn 1.815
_exptl_crystal_description needle
_exptl_crystal_F_000 446
_exptl_crystal_size_max 0.36
_exptl_crystal_size_mid 0.06
_exptl_crystal_size_min 0.03
_refine_diff_density_max 0.319
_refine_diff_density_min -0.377
_refine_diff_density_rms 0.072
_refine_ls_extinction_method none
_refine_ls_goodness_of_fit_ref 1.039
_refine_ls_hydrogen_treatment constr
_refine_ls_matrix_type full
_refine_ls_number_parameters 217
_refine_ls_number_reflns 2888
_refine_ls_number_restraints 0
_refine_ls_restrained_S_all 1.039
_refine_ls_R_factor_all 0.0513
_refine_ls_R_factor_gt 0.0333
_refine_ls_shift/su_max 0.001
_refine_ls_shift/su_mean 0.000
_refine_ls_structure_factor_coef Fsqd
_refine_ls_weighting_details 'w=1/[\s^2^(Fo^2^)+(0.0346P)^2^+0.0408P] where P=(Fo^2^+2Fc^2^)/3'
_refine_ls_weighting_scheme calc
_refine_ls_wR_factor_gt 0.0680
_refine_ls_wR_factor_ref 0.0705
_reflns_Friedel_coverage 0.000
_reflns_number_gt 2273
_reflns_number_total 2888
_reflns_threshold_expression 'I > 2\s(I)'
_cod_data_source_file c7dt01244f2.cif
_cod_data_source_block Cu163
_cod_database_code 7043444
_shelx_space_group_comment
;
The symmetry employed for this shelxl refinement is uniquely defined
by the following loop, which should always be used as a source of
symmetry information in preference to the above space-group names.
They are only intended as comments.
;
_shelxl_version_number 2014/6

loop_
_space_group_symop_operation_xyz
'x, y, z'
'-x, -y, -z'

loop_
_atom_site_label
_atom_site_type_symbol
_atom_site_fract_x
_atom_site_fract_y
_atom_site_fract_z
_atom_site_U_iso_or_equiv
_atom_site_adp_type
_atom_site_occupancy
_atom_site_site_symmetry_order
_atom_site_calc_flag
_atom_site_refinement_flags_posn
_atom_site_refinement_flags_adp
C1 C 0.0949(4) 0.6088(3) 0.4573(3) 0.0352(7) Uani 1 1 d . .
H1 H -0.0014 0.5607 0.3981 0.042 Uiso 1 1 calc R U
C2 C 0.2437(4) 0.5456(3) 0.4571(3) 0.0400(8) Uani 1 1 d . .
H2 H 0.2622 0.4504 0.3998 0.048 Uiso 1 1 calc R U
C3 C 0.2477(3) 0.7935(3) 0.6226(3) 0.0274(6) Uani 1 1 d . .
C4 C 0.2691(3) 0.9424(3) 0.7279(3) 0.0264(6) Uani 1 1 d . .
C5 C 0.4125(3) 1.0129(3) 0.8146(3) 0.0286(6) Uani 1 1 d . .
H5 H 0.5128 0.9655 0.8121 0.034 Uiso 1 1 calc R U
C6 C 0.4041(3) 1.1581(3) 0.9070(3) 0.0280(6) Uani 1 1 d . .
C7 C 0.2519(3) 1.2269(3) 0.9043(3) 0.0291(6) Uani 1 1 d . .
H7 H 0.2434 1.3234 0.9635 0.035 Uiso 1 1 calc R U
C8 C 0.1155(3) 1.1491(3) 0.8127(3) 0.0262(6) Uani 1 1 d . .
C9 C -0.0520(3) 1.1982(3) 0.7852(3) 0.0268(6) Uani 1 1 d . .
C10 C -0.3108(4) 1.3069(3) 0.7539(3) 0.0386(7) Uani 1 1 d . .
H10 H -0.4013 1.3641 0.7546 0.046 Uiso 1 1 calc R U
C11 C -0.3124(3) 1.1639(3) 0.6761(3) 0.0340(7) Uani 1 1 d . .
H11 H -0.4056 1.1113 0.6154 0.041 Uiso 1 1 calc R U
C12 C 0.5529(3) 1.2327(3) 1.0004(3) 0.0306(7) Uani 1 1 d . .
C13 C 0.7084(3) 1.1902(3) 1.0263(3) 0.0334(7) Uani 1 1 d . .
H13 H 0.7469 1.0977 0.9846 0.040 Uiso 1 1 calc R U
C14 C 0.8012(4) 1.3133(3) 1.1287(3) 0.0397(8) Uani 1 1 d . .
H14 H 0.9120 1.3173 1.1678 0.048 Uiso 1 1 calc R U
C15 C 0.6988(4) 1.4226(3) 1.1584(3) 0.0436(8) Uani 1 1 d . .
H15 H 0.7289 1.5167 1.2227 0.052 Uiso 1 1 calc R U
N1 N 0.0969(3) 0.7487(2) 0.5511(2) 0.0293(5) Uani 1 1 d . .
N2 N 0.1231(2) 1.0089(2) 0.7298(2) 0.0266(5) Uani 1 1 d . .
N3 N -0.1647(3) 1.1021(2) 0.6938(2) 0.0300(5) Uani 1 1 d . .
O1 O 0.5435(2) 1.3783(2) 1.0821(2) 0.0392(5) Uani 1 1 d . .
S1 S 0.39382(9) 0.66460(7) 0.57673(9) 0.0404(2) Uani 1 1 d . .
S2 S -0.11910(9) 1.36927(7) 0.85171(8) 0.0370(2) Uani 1 1 d . .
Cl1 Cl -0.27369(9) 0.79603(8) 0.43262(8) 0.0414(2) Uani 1 1 d . .
Cl2 Cl -0.19557(9) 0.82326(7) 0.77548(8) 0.03677(19) Uani 1 1 d . .
Cu1 Cu -0.08409(4) 0.89647(3) 0.61427(3) 0.02868(12) Uani 1 1 d . .

loop_
_atom_site_aniso_label
_atom_site_aniso_U_11
_atom_site_aniso_U_22
_atom_site_aniso_U_33
_atom_site_aniso_U_23
_atom_site_aniso_U_13
_atom_site_aniso_U_12
C1 0.0286(15) 0.0245(14) 0.0400(19) 0.0038(13) 0.0011(13) -0.0021(12)
C2 0.0365(16) 0.0220(14) 0.048(2) 0.0031(14) 0.0066(14) 0.0044(12)
C3 0.0216(13) 0.0220(13) 0.0356(18) 0.0097(12) 0.0053(12) 0.0030(11)
C4 0.0214(13) 0.0236(13) 0.0316(17) 0.0098(12) 0.0040(12) 0.0035(11)
C5 0.0222(13) 0.0271(14) 0.0348(18) 0.0123(13) 0.0035(12) 0.0050(11)
C6 0.0224(13) 0.0281(14) 0.0306(17) 0.0109(13) 0.0010(12) 0.0017(11)
C7 0.0270(14) 0.0229(13) 0.0307(17) 0.0063(13) 0.0008(12) 0.0030(11)
C8 0.0232(13) 0.0213(13) 0.0299(17) 0.0079(12) 0.0021(12) 0.0033(11)
C9 0.0237(13) 0.0220(13) 0.0315(17) 0.0089(13) 0.0037(12) 0.0038(11)
C10 0.0267(15) 0.0379(16) 0.049(2) 0.0178(16) 0.0007(14) 0.0101(13)
C11 0.0212(13) 0.0357(16) 0.042(2) 0.0150(14) -0.0019(13) 0.0029(12)
C12 0.0314(15) 0.0256(14) 0.0287(17) 0.0074(13) -0.0002(12) 0.0006(12)
C13 0.0262(14) 0.0320(15) 0.0364(19) 0.0111(14) -0.0019(13) 0.0023(12)
C14 0.0282(15) 0.0467(18) 0.035(2) 0.0125(15) -0.0088(13) -0.0026(14)
C15 0.0383(17) 0.0380(17) 0.037(2) 0.0047(15) -0.0129(14) -0.0053(14)
N1 0.0218(11) 0.0246(11) 0.0358(15) 0.0083(11) 0.0037(10) 0.0009(9)
N2 0.0192(11) 0.0218(11) 0.0335(14) 0.0078(10) 0.0024(10) 0.0034(9)
N3 0.0197(11) 0.0265(12) 0.0386(15) 0.0109(11) -0.0022(10) 0.0019(9)
O1 0.0319(10) 0.0283(10) 0.0408(13) 0.0028(9) -0.0085(9) 0.0032(8)
S1 0.0267(4) 0.0279(4) 0.0537(6) 0.0070(4) 0.0017(3) 0.0089(3)
S2 0.0335(4) 0.0239(4) 0.0423(5) 0.0059(3) -0.0026(3) 0.0073(3)
Cl1 0.0316(4) 0.0423(4) 0.0365(5) 0.0075(4) -0.0082(3) 0.0007(3)
Cl2 0.0339(4) 0.0324(4) 0.0400(5) 0.0122(3) 0.0052(3) 0.0058(3)
Cu1 0.01984(18) 0.02305(18) 0.0335(2) 0.00485(15) -0.00184(14) 0.00154(13)

loop_
_atom_type_symbol
_atom_type_description
_atom_type_scat_dispersion_real
_atom_type_scat_dispersion_imag
_atom_type_scat_source
C C 0.0033 0.0016 'International Tables Vol C Tables 4.2.6.8 and 6.1.1.4'
H H 0.0000 0.0000 'International Tables Vol C Tables 4.2.6.8 and 6.1.1.4'
N N 0.0061 0.0033 'International Tables Vol C Tables 4.2.6.8 and 6.1.1.4'
O O 0.0106 0.0060 'International Tables Vol C Tables 4.2.6.8 and 6.1.1.4'
S S 0.1246 0.1234 'International Tables Vol C Tables 4.2.6.8 and 6.1.1.4'
Cl Cl 0.1484 0.1585 'International Tables Vol C Tables 4.2.6.8 and 6.1.1.4'
Cu Cu 0.3201 1.2651 'International Tables Vol C Tables 4.2.6.8 and 6.1.1.4'

loop_
_geom_angle_atom_site_label_1
_geom_angle_atom_site_label_2
_geom_angle_atom_site_label_3
_geom_angle
C2 C1 N1 114.5(2)
C1 C2 S1 110.5(2)
N1 C3 C4 117.9(2)
N1 C3 S1 113.4(2)
C4 C3 S1 128.68(19)
N2 C4 C5 121.6(2)
N2 C4 C3 109.8(2)
C5 C4 C3 128.6(2)
C4 C5 C6 118.6(2)
C5 C6 C7 118.7(2)
C5 C6 C12 119.2(2)
C7 C6 C12 122.1(2)
C8 C7 C6 118.9(2)
N2 C8 C7 121.5(2)
N2 C8 C9 109.4(2)
C7 C8 C9 129.1(2)
N3 C9 C8 118.0(2)
N3 C9 S2 113.7(2)
C8 C9 S2 128.20(19)
C11 C10 S2 110.6(2)
C10 C11 N3 114.3(2)
C13 C12 O1 109.7(2)
C13 C12 C6 133.3(3)
O1 C12 C6 117.1(2)
C12 C13 C14 107.0(3)
C15 C14 C13 106.6(3)
C14 C15 O1 111.3(3)
C3 N1 C1 111.7(2)
C3 N1 Cu1 113.71(18)
C1 N1 Cu1 134.34(18)
C8 N2 C4 120.5(2)
C8 N2 Cu1 119.96(16)
C4 N2 Cu1 119.49(17)
C9 N3 C11 111.6(2)
C9 N3 Cu1 113.66(17)
C11 N3 Cu1 134.74(19)
C15 O1 C12 105.5(2)
C3 S1 C2 89.83(13)
C9 S2 C10 89.81(14)
N2 Cu1 N1 78.49(9)
N2 Cu1 N3 78.25(8)
N1 Cu1 N3 153.52(8)
N2 Cu1 Cl1 158.32(7)
N1 Cu1 Cl1 97.92(7)
N3 Cu1 Cl1 99.01(7)
N2 Cu1 Cl2 96.69(7)
N1 Cu1 Cl2 97.73(7)
N3 Cu1 Cl2 97.38(7)
Cl1 Cu1 Cl2 104.98(3)

loop_
_geom_bond_atom_site_label_1
_geom_bond_atom_site_label_2
_geom_bond_distance
C1 C2 1.347(4)
C1 N1 1.361(3)
C2 S1 1.707(3)
C3 N1 1.320(3)
C3 C4 1.464(4)
C3 S1 1.704(3)
C4 N2 1.343(3)
C4 C5 1.377(4)
C5 C6 1.405(4)
C6 C7 1.405(4)
C6 C12 1.447(4)
C7 C8 1.377(4)
C8 N2 1.338(3)
C8 C9 1.472(3)
C9 N3 1.316(3)
C9 S2 1.702(3)
C10 C11 1.344(4)
C10 S2 1.712(3)
C11 N3 1.373(3)
C12 C13 1.354(4)
C12 O1 1.381(3)
C13 C14 1.413(4)
C14 C15 1.333(4)
C15 O1 1.370(3)
N1 Cu1 2.036(2)
N2 Cu1 1.976(2)
N3 Cu1 2.046(2)
Cl1 Cu1 2.2348(8)
Cl2 Cu1 2.4782(8)

loop_
_geom_hbond_atom_site_label_D
_geom_hbond_atom_site_label_H
_geom_hbond_atom_site_label_A
_geom_hbond_distance_DH
_geom_hbond_distance_HA
_geom_hbond_distance_DA
_geom_hbond_angle_DHA
_geom_hbond_site_symmetry_A
C5 H5 Cl2 0.93 2.70 3.629(3) 173.4 1_655
C15 H15 Cl1 0.93 2.81 3.713(3) 164.1 1_666
